data_7208249
loop_
_publ_author_name
'Andr\'e, V\^ania'
'M. da Piedade, M. F\'atima'
'Duarte, M. Teresa'

_publ_section_title
;
 Revisiting paracetamol in a quest for new co-crystals
;
_journal_issue 15
_journal_name_full CrystEngComm
_journal_page_first 5005
_journal_paper_doi 10.1039/c2ce25307k
_journal_volume 14
_journal_year 2012
_chemical_formula_moiety 'C10 H26 N4, 4(C8 H9 N O2), C O3, H2 O'
_chemical_formula_sum 'C43 H64 N8 O12'
_chemical_formula_weight 885.02
_chemical_name_systematic
;
?
;
_space_group_IT_number 2
_symmetry_cell_setting triclinic
_symmetry_space_group_name_Hall '-P 1'
_symmetry_space_group_name_H-M 'P -1'
_atom_sites_solution_hydrogens geom
_atom_sites_solution_primary direct
_atom_sites_solution_secondary difmap
_audit_creation_method SHELXL-97
_cell_angle_alpha 86.584(3)
_cell_angle_beta 73.955(3)
_cell_angle_gamma 84.942(3)
_cell_formula_units_Z 2
_cell_length_a 9.3456(10)
_cell_length_b 15.4310(17)
_cell_length_c 16.3804(18)
_cell_measurement_reflns_used 22698
_cell_measurement_temperature 227(2)
_cell_measurement_theta_max 26.41
_cell_measurement_theta_min 1.33
_cell_volume 2259.9(4)
_computing_cell_refinement 'Bruker Smart'
_computing_data_collection 'Bruker Smart'
_computing_data_reduction 'Bruker Saint'
_computing_molecular_graphics 'ORTEP32 and MERCURY1.4'
_computing_structure_refinement 'SHELXL-97 (Sheldrick, 1997)'
_computing_structure_solution SIR92
_diffrn_ambient_temperature 227(2)
_diffrn_measured_fraction_theta_full 0.997
_diffrn_measured_fraction_theta_max 0.997
_diffrn_measurement_device_type 'CCD detector'
_diffrn_measurement_method 'omega scans'
_diffrn_radiation_monochromator graphite
_diffrn_radiation_source 'fine-focus sealed tube'
_diffrn_radiation_type MoK\a
_diffrn_radiation_wavelength 0.71073
_diffrn_reflns_av_R_equivalents 0.0413
_diffrn_reflns_av_sigmaI/netI 0.0609
_diffrn_reflns_limit_h_max 11
_diffrn_reflns_limit_h_min -11
_diffrn_reflns_limit_k_max 19
_diffrn_reflns_limit_k_min -19
_diffrn_reflns_limit_l_max 20
_diffrn_reflns_limit_l_min -20
_diffrn_reflns_number 22677
_diffrn_reflns_theta_full 26.41
_diffrn_reflns_theta_max 26.41
_diffrn_reflns_theta_min 1.33
_exptl_absorpt_coefficient_mu 0.096
_exptl_absorpt_correction_type none
_exptl_crystal_colour colourless
_exptl_crystal_density_diffrn 1.301
_exptl_crystal_density_meas ?
_exptl_crystal_density_method 'not measured'
_exptl_crystal_description block
_exptl_crystal_F_000 948
_exptl_crystal_size_max 0.62
_exptl_crystal_size_mid 0.38
_exptl_crystal_size_min 0.16
_refine_diff_density_max 0.240
_refine_diff_density_min -0.187
_refine_diff_density_rms 0.040
_refine_ls_extinction_method none
_refine_ls_goodness_of_fit_ref 0.939
_refine_ls_hydrogen_treatment mixed
_refine_ls_matrix_type full
_refine_ls_number_parameters 780
_refine_ls_number_reflns 9277
_refine_ls_number_restraints 1
_refine_ls_restrained_S_all 0.939
_refine_ls_R_factor_all 0.0995
_refine_ls_R_factor_gt 0.0466
_refine_ls_shift/su_max 0.001
_refine_ls_shift/su_mean 0.000
_refine_ls_structure_factor_coef Fsqd
_refine_ls_weighting_details 'calc w=1/[\s^2^(Fo^2^)+(0.0544P)^2^+0.0000P] where P=(Fo^2^+2Fc^2^)/3'
_refine_ls_weighting_scheme calc
_refine_ls_wR_factor_gt 0.0945
_refine_ls_wR_factor_ref 0.1074
_reflns_number_gt 5514
_reflns_number_total 9277
_reflns_threshold_expression >2sigma(I)
_cod_data_source_file c2ce25307k.txt
_cod_data_source_block andre1
_cod_depositor_comments
;
The following automatic conversions were performed:

'_symmetry_cell_setting' value 'Triclinic' changed to 'triclinic'
according to /home/saulius/struct/CIF-dictionaries/cif_core.dic
dictionary named 'cif_core.dic' version 2.4.1 from 2010-06-29.

Automatic conversion script
Id: cif_fix_values 1891 2012-01-12 08:04:46Z andrius 

The following automatic conversions were performed:

'_exptl_crystal_density_meas' value 'not measured' was changed to '?'
- the value is perceived as not measured.

Automatic conversion script
Id: cif_fix_values 3008 2015-01-20 13:52:24Z robertas 
;
_cod_original_sg_symbol_H-M P-1
_cod_database_code 7208249

loop_
_symmetry_equiv_pos_as_xyz
'x, y, z'
'-x, -y, -z'

loop_
_atom_site_label
_atom_site_type_symbol
_atom_site_fract_x
_atom_site_fract_y
_atom_site_fract_z
_atom_site_U_iso_or_equiv
_atom_site_adp_type
_atom_site_occupancy
_atom_site_symmetry_multiplicity
_atom_site_calc_flag
_atom_site_refinement_flags
O10 O 0.50922(15) 0.67056(9) 0.01939(8) 0.0379(3) Uani 1 1 d .
O7 O 0.23160(17) 0.69022(9) 0.11228(9) 0.0381(3) Uani 1 1 d .
C33 C 0.7774(3) 0.09685(16) 0.89810(15) 0.0433(5) Uani 1 1 d .
O11 O 0.58498(15) 0.80454(9) 0.00528(9) 0.0390(3) Uani 1 1 d .
O1 O 0.79520(17) 0.82325(10) 0.13663(9) 0.0462(4) Uani 1 1 d .
O3 O 0.15369(18) 0.13424(11) 0.06180(9) 0.0483(4) Uani 1 1 d .
N5 N 0.66323(19) 0.08443(12) 0.98074(11) 0.0351(4) Uani 1 1 d .
O12 O 0.69851(18) 0.70013(9) 0.06779(9) 0.0464(4) Uani 1 1 d .
O8 O 0.27035(16) 0.65099(12) 0.49806(9) 0.0553(4) Uani 1 1 d .
N3 N 0.49300(19) 0.36273(11) 0.41932(10) 0.0358(4) Uani 1 1 d .
N8 N 0.93666(18) 0.48010(11) -0.10232(10) 0.0323(4) Uani 1 1 d .
O5 O 0.64719(17) 0.26303(9) 0.08328(9) 0.0407(3) Uani 1 1 d .
N1 N 0.5393(2) 0.86785(12) 0.48176(10) 0.0381(4) Uani 1 1 d .
C37 C 0.7067(3) 0.11456(15) 0.82560(15) 0.0452(5) Uani 1 1 d .
C32 C 0.0571(3) 0.61321(17) 0.60886(13) 0.0524(6) Uani 1 1 d .
H32A H 0.0457 0.5518 0.6164 0.079 Uiso 1 1 calc R
H32B H -0.0395 0.6444 0.6220 0.079 Uiso 1 1 calc R
H32C H 0.1123 0.6303 0.6460 0.079 Uiso 1 1 calc R
N4 N 0.0590(2) 0.63236(12) 0.46275(10) 0.0395(4) Uani 1 1 d .
C15 C -0.1169(2) 0.11484(15) 0.47327(13) 0.0446(5) Uani 1 1 d .
N2 N 0.0077(2) 0.13693(12) 0.41459(11) 0.0390(4) Uani 1 1 d .
N6 N 0.4918(2) 0.02499(11) 0.88209(11) 0.0373(4) Uani 1 1 d D
O6 O 0.24558(16) 0.40084(12) 0.45074(10) 0.0602(5) Uani 1 1 d .
O4 O -0.22752(17) 0.09458(14) 0.45494(10) 0.0708(6) Uani 1 1 d .
N7 N 0.78027(19) 0.53047(11) 0.07070(10) 0.0310(4) Uani 1 1 d .
C17 C 0.6011(2) 0.28757(12) 0.16566(12) 0.0316(4) Uani 1 1 d .
C19 C 0.4306(2) 0.36276(13) 0.28201(12) 0.0329(5) Uani 1 1 d .
C4 C 0.6043(2) 0.85320(13) 0.39409(12) 0.0318(4) Uani 1 1 d .
C18 C 0.4701(2) 0.33738(13) 0.19864(13) 0.0326(4) Uani 1 1 d .
C12 C 0.0363(2) 0.13867(13) 0.32500(12) 0.0319(4) Uani 1 1 d .
C1 C 0.7288(2) 0.83039(12) 0.22102(12) 0.0329(5) Uani 1 1 d .
C14 C 0.1929(2) 0.18576(13) 0.19014(13) 0.0361(5) Uani 1 1 d .
C27 C 0.0129(2) 0.69105(13) 0.33157(13) 0.0344(5) Uani 1 1 d .
C40 C 0.7312(2) 0.49893(15) 0.16100(13) 0.0405(5) Uani 1 1 d .
C24 C 0.3666(3) 0.41301(16) 0.55862(13) 0.0482(6) Uani 1 1 d .
H24A H 0.3421 0.4743 0.5662 0.072 Uiso 1 1 calc R
H24B H 0.4651 0.3980 0.5648 0.072 Uiso 1 1 calc R
H24C H 0.2959 0.3809 0.6006 0.072 Uiso 1 1 calc R
C35 C 0.5963(3) 0.04357(15) 1.13213(14) 0.0417(5) Uani 1 1 d .
C42 C 0.7822(2) 0.51698(15) -0.07693(14) 0.0383(5) Uani 1 1 d .
C25 C 0.1966(2) 0.67557(12) 0.19805(11) 0.0293(4) Uani 1 1 d .
C30 C 0.2944(2) 0.63349(14) 0.23957(13) 0.0366(5) Uani 1 1 d .
C20 C 0.5225(2) 0.33794(13) 0.33373(12) 0.0307(4) Uani 1 1 d .
C3 C 0.7273(2) 0.89652(13) 0.34996(13) 0.0348(5) Uani 1 1 d .
C31 C 0.1398(2) 0.63385(14) 0.51846(13) 0.0403(5) Uani 1 1 d .
C2 C 0.7886(2) 0.88508(13) 0.26443(13) 0.0347(5) Uani 1 1 d .
C10 C -0.0032(2) 0.09545(13) 0.19553(13) 0.0342(5) Uani 1 1 d .
C34 C 0.7227(3) 0.05853(16) 1.05417(14) 0.0415(5) Uani 1 1 d .
C23 C 0.3617(2) 0.39091(14) 0.47182(13) 0.0375(5) Uani 1 1 d .
C38 C 0.9851(3) 0.49363(15) 0.18912(13) 0.0412(5) Uani 1 1 d .
C41 C 0.7088(2) 0.49017(14) 0.01344(13) 0.0369(5) Uani 1 1 d .
C43 C 0.5971(2) 0.72534(13) 0.03112(11) 0.0311(4) Uani 1 1 d .
C22 C 0.6930(2) 0.26231(14) 0.21764(13) 0.0366(5) Uani 1 1 d .
C39 C 0.8252(3) 0.53204(17) 0.21243(14) 0.0442(5) Uani 1 1 d .
C29 C 0.2515(2) 0.61892(14) 0.32649(13) 0.0377(5) Uani 1 1 d .
C6 C 0.6057(2) 0.78626(13) 0.26522(13) 0.0366(5) Uani 1 1 d .
C36 C 0.6205(3) 0.04107(15) 0.80939(14) 0.0437(5) Uani 1 1 d .
C21 C 0.6531(2) 0.28694(14) 0.30078(13) 0.0355(5) Uani 1 1 d .
C26 C 0.0552(2) 0.70392(13) 0.24482(13) 0.0333(5) Uani 1 1 d .
C16 C -0.1122(3) 0.11599(17) 0.56373(14) 0.0541(6) Uani 1 1 d .
H16A H -0.1824 0.1610 0.5924 0.081 Uiso 1 1 calc R
H16B H -0.0135 0.1270 0.5654 0.081 Uiso 1 1 calc R
H16C H -0.1375 0.0607 0.5915 0.081 Uiso 1 1 calc R
C13 C 0.1530(2) 0.18509(13) 0.27713(13) 0.0354(5) Uani 1 1 d .
C28 C 0.1098(2) 0.64763(13) 0.37339(12) 0.0336(5) Uani 1 1 d .
C5 C 0.5445(2) 0.79806(14) 0.35132(13) 0.0356(5) Uani 1 1 d .
C11 C -0.0429(2) 0.09451(13) 0.28267(13) 0.0340(5) Uani 1 1 d .
C9 C 0.1165(2) 0.13943(13) 0.14777(12) 0.0339(5) Uani 1 1 d .
O2 O 0.75036(17) 0.83942(13) 0.52154(9) 0.0620(5) Uani 1 1 d .
O9 O 0.0318(3) 0.67641(14) 0.97082(14) 0.0727(6) Uani 1 1 d .
C7 C 0.6184(2) 0.86581(14) 0.53893(13) 0.0404(5) Uani 1 1 d .
C8 C 0.5361(3) 0.89825(16) 0.62484(13) 0.0509(6) Uani 1 1 d .
H8A H 0.5598 0.8593 0.6679 0.076 Uiso 1 1 calc R
H8B H 0.4306 0.9011 0.6311 0.076 Uiso 1 1 calc R
H8C H 0.5650 0.9552 0.6306 0.076 Uiso 1 1 calc R
H34A H 0.786(2) 0.0069(14) 1.0382(12) 0.038(5) Uiso 1 1 d .
H34B H 0.778(2) 0.1045(14) 1.0614(12) 0.041(6) Uiso 1 1 d .
H27 H -0.084(2) 0.7145(12) 0.3631(12) 0.030(5) Uiso 1 1 d .
H4N H -0.033(2) 0.6245(12) 0.4815(12) 0.030(5) Uiso 1 1 d .
H26 H -0.006(2) 0.7342(12) 0.2135(12) 0.034(5) Uiso 1 1 d .
H30 H 0.391(2) 0.6153(12) 0.2076(12) 0.033(5) Uiso 1 1 d .
H29 H 0.316(2) 0.5890(13) 0.3553(13) 0.042(6) Uiso 1 1 d .
H3N H 0.569(2) 0.3538(13) 0.4413(12) 0.036(6) Uiso 1 1 d .
H1N H 0.442(3) 0.8803(14) 0.4998(14) 0.050(7) Uiso 1 1 d .
H13 H 0.208(2) 0.2168(12) 0.3070(12) 0.033(5) Uiso 1 1 d .
H11 H -0.126(2) 0.0648(13) 0.3146(12) 0.034(5) Uiso 1 1 d .
H2 H 0.872(2) 0.9145(13) 0.2349(12) 0.038(6) Uiso 1 1 d .
H39B H 0.779(2) 0.5178(13) 0.2729(14) 0.043(6) Uiso 1 1 d .
H41A H 0.724(2) 0.4244(13) 0.0213(11) 0.032(5) Uiso 1 1 d .
H40B H 0.625(3) 0.5213(14) 0.1818(14) 0.054(6) Uiso 1 1 d .
H10 H -0.057(2) 0.0651(13) 0.1675(12) 0.036(5) Uiso 1 1 d .
H41B H 0.600(2) 0.5097(13) 0.0310(12) 0.039(5) Uiso 1 1 d .
H3 H 0.769(2) 0.9362(15) 0.3818(14) 0.056(7) Uiso 1 1 d .
H39A H 0.823(2) 0.5958(16) 0.2063(14) 0.053(7) Uiso 1 1 d .
H6 H 0.566(2) 0.7470(14) 0.2354(13) 0.046(6) Uiso 1 1 d .
H40A H 0.742(2) 0.4356(15) 0.1596(13) 0.047(6) Uiso 1 1 d .
H38A H 1.040(3) 0.5096(15) 0.2347(14) 0.057(6) Uiso 1 1 d .
H5 H 0.461(2) 0.7684(13) 0.3823(12) 0.039(6) Uiso 1 1 d .
H19 H 0.339(2) 0.3962(13) 0.3031(12) 0.034(5) Uiso 1 1 d .
H42A H 0.722(2) 0.4963(12) -0.1155(12) 0.034(5) Uiso 1 1 d .
H21 H 0.713(2) 0.2693(12) 0.3372(12) 0.035(5) Uiso 1 1 d .
H18 H 0.408(2) 0.3516(12) 0.1631(12) 0.037(5) Uiso 1 1 d .
H42B H 0.780(2) 0.5825(15) -0.0852(13) 0.046(6) Uiso 1 1 d .
H38B H 0.989(2) 0.4301(15) 0.1922(13) 0.043(6) Uiso 1 1 d .
H35B H 0.528(2) 0.0944(14) 1.1464(12) 0.037(5) Uiso 1 1 d .
H2N H 0.080(2) 0.1462(14) 0.4328(13) 0.039(6) Uiso 1 1 d .
H35A H 0.633(2) 0.0299(13) 1.1840(13) 0.044(6) Uiso 1 1 d .
H14 H 0.271(2) 0.2181(14) 0.1571(13) 0.045(6) Uiso 1 1 d .
H22 H 0.785(2) 0.2290(14) 0.1940(12) 0.043(6) Uiso 1 1 d .
H33A H 0.845(2) 0.0455(14) 0.8910(12) 0.041(6) Uiso 1 1 d .
H8N H 0.936(2) 0.4219(14) -0.0979(12) 0.036(6) Uiso 1 1 d .
H33B H 0.833(2) 0.1458(15) 0.9061(13) 0.048(6) Uiso 1 1 d .
H7O H 0.326(3) 0.6791(16) 0.0892(15) 0.063(8) Uiso 1 1 d .
H3O H 0.243(3) 0.1580(19) 0.0391(17) 0.081(9) Uiso 1 1 d .
H5O H 0.577(3) 0.2880(17) 0.0496(16) 0.074(8) Uiso 1 1 d .
H1O H 0.751(3) 0.780(2) 0.1124(18) 0.092(10) Uiso 1 1 d .
H91 H -0.049(5) 0.715(3) 0.988(2) 0.133(15) Uiso 1 1 d .
H92 H 0.102(5) 0.707(3) 0.977(2) 0.125(16) Uiso 1 1 d .
H5NA H 0.594(3) 0.1321(16) 0.9934(14) 0.055(7) Uiso 1 1 d .
H37A H 0.641(2) 0.1678(15) 0.8339(13) 0.045(6) Uiso 1 1 d .
H37B H 0.792(3) 0.1251(14) 0.7722(14) 0.051(6) Uiso 1 1 d .
H36A H 0.589(2) 0.0547(13) 0.7569(13) 0.043(6) Uiso 1 1 d .
H36B H 0.683(3) -0.0121(16) 0.7996(14) 0.059(7) Uiso 1 1 d .
H5NB H 0.602(3) 0.0431(15) 0.9702(14) 0.051(7) Uiso 1 1 d .
H7NA H 0.757(2) 0.5995(15) 0.0663(13) 0.053(6) Uiso 1 1 d .
H7NB H 0.878(3) 0.5229(13) 0.0527(13) 0.042(6) Uiso 1 1 d .
H6N H 0.433(2) 0.0705(11) 0.8939(13) 0.040(6) Uiso 1 1 d D

loop_
_atom_site_aniso_label
_atom_site_aniso_U_11
_atom_site_aniso_U_22
_atom_site_aniso_U_33
_atom_site_aniso_U_23
_atom_site_aniso_U_13
_atom_site_aniso_U_12
O10 0.0420(8) 0.0368(8) 0.0348(8) -0.0049(6) -0.0086(6) -0.0062(6)
O7 0.0385(9) 0.0471(9) 0.0288(8) -0.0039(6) -0.0091(6) -0.0020(7)
C33 0.0399(13) 0.0359(13) 0.0501(14) -0.0027(11) -0.0058(10) -0.0015(11)
O11 0.0362(8) 0.0313(8) 0.0483(9) 0.0022(7) -0.0112(6) 0.0001(6)
O1 0.0554(10) 0.0512(10) 0.0338(9) -0.0097(7) -0.0118(7) -0.0086(8)
O3 0.0472(10) 0.0654(11) 0.0341(9) 0.0002(8) -0.0105(7) -0.0166(8)
N5 0.0354(10) 0.0296(9) 0.0424(10) -0.0050(8) -0.0144(8) 0.0007(8)
O12 0.0685(11) 0.0304(8) 0.0523(9) -0.0064(7) -0.0373(8) 0.0025(7)
O8 0.0323(9) 0.1004(14) 0.0365(9) -0.0028(8) -0.0131(7) -0.0104(8)
N3 0.0271(9) 0.0509(11) 0.0303(9) -0.0059(8) -0.0093(8) -0.0003(8)
N8 0.0385(10) 0.0305(10) 0.0308(9) -0.0012(8) -0.0146(7) -0.0012(7)
O5 0.0528(9) 0.0403(8) 0.0297(8) -0.0074(6) -0.0125(7) 0.0020(7)
N1 0.0260(10) 0.0542(11) 0.0336(10) -0.0068(8) -0.0061(8) -0.0039(8)
C37 0.0515(14) 0.0393(13) 0.0406(13) 0.0024(11) -0.0061(11) -0.0041(11)
C32 0.0460(14) 0.0781(18) 0.0317(12) 0.0034(12) -0.0117(10) 0.0023(12)
N4 0.0239(10) 0.0618(12) 0.0312(10) -0.0002(8) -0.0054(8) -0.0030(8)
C15 0.0310(12) 0.0609(15) 0.0393(13) -0.0125(11) -0.0035(10) -0.0017(10)
N2 0.0273(10) 0.0545(12) 0.0370(10) -0.0051(8) -0.0107(8) -0.0051(8)
N6 0.0456(11) 0.0282(9) 0.0397(10) -0.0048(8) -0.0151(8) 0.0033(8)
O6 0.0297(9) 0.1036(14) 0.0427(9) -0.0028(9) -0.0044(7) 0.0018(8)
O4 0.0303(9) 0.1315(17) 0.0506(10) -0.0304(11) -0.0012(7) -0.0191(10)
N7 0.0247(9) 0.0337(10) 0.0346(10) -0.0058(7) -0.0069(7) -0.0035(7)
C17 0.0366(11) 0.0296(10) 0.0284(11) -0.0018(8) -0.0071(8) -0.0068(8)
C19 0.0241(10) 0.0389(12) 0.0356(12) -0.0039(9) -0.0077(8) -0.0011(9)
C4 0.0260(10) 0.0385(11) 0.0320(11) -0.0042(9) -0.0102(8) 0.0003(8)
C18 0.0301(11) 0.0374(11) 0.0344(12) 0.0008(9) -0.0149(9) -0.0062(9)
C12 0.0263(10) 0.0362(11) 0.0332(11) -0.0046(9) -0.0083(8) 0.0010(8)
C1 0.0353(11) 0.0331(11) 0.0323(11) -0.0046(9) -0.0137(9) 0.0038(9)
C14 0.0308(11) 0.0368(12) 0.0399(13) 0.0003(10) -0.0076(9) -0.0053(9)
C27 0.0235(11) 0.0433(12) 0.0354(12) -0.0048(9) -0.0065(9) -0.0002(9)
C40 0.0358(13) 0.0400(13) 0.0403(13) 0.0018(10) -0.0006(10) -0.0072(10)
C24 0.0478(14) 0.0579(15) 0.0330(12) -0.0045(11) -0.0023(10) 0.0008(11)
C35 0.0527(14) 0.0353(12) 0.0440(14) -0.0058(10) -0.0251(11) 0.0018(11)
C42 0.0402(12) 0.0375(13) 0.0449(13) -0.0079(10) -0.0252(10) 0.0046(9)
C25 0.0288(10) 0.0325(11) 0.0288(11) -0.0051(8) -0.0095(8) -0.0069(8)
C30 0.0236(11) 0.0486(13) 0.0360(12) -0.0105(10) -0.0053(9) 0.0027(9)
C20 0.0265(10) 0.0378(11) 0.0290(11) -0.0029(9) -0.0082(8) -0.0060(8)
C3 0.0327(11) 0.0375(12) 0.0369(12) -0.0073(9) -0.0115(9) -0.0062(9)
C31 0.0342(12) 0.0528(14) 0.0338(12) -0.0027(10) -0.0112(9) 0.0035(10)
C2 0.0307(11) 0.0379(12) 0.0358(12) -0.0007(9) -0.0078(9) -0.0081(9)
C10 0.0278(11) 0.0401(12) 0.0379(12) -0.0054(10) -0.0134(9) -0.0035(9)
C34 0.0433(13) 0.0356(13) 0.0515(14) -0.0076(11) -0.0230(11) 0.0014(11)
C23 0.0317(12) 0.0450(12) 0.0326(11) 0.0004(9) -0.0039(9) -0.0038(9)
C38 0.0536(14) 0.0427(14) 0.0312(12) 0.0011(10) -0.0179(10) -0.0051(11)
C41 0.0274(11) 0.0392(13) 0.0471(13) -0.0098(10) -0.0138(9) -0.0017(9)
C43 0.0353(11) 0.0315(11) 0.0226(10) -0.0089(8) -0.0015(8) 0.0020(9)
C22 0.0332(12) 0.0388(12) 0.0357(12) -0.0025(9) -0.0081(9) 0.0048(9)
C39 0.0542(15) 0.0475(15) 0.0276(13) -0.0009(10) -0.0044(10) -0.0072(11)
C29 0.0299(11) 0.0516(13) 0.0329(12) -0.0054(10) -0.0128(9) 0.0058(9)
C6 0.0366(12) 0.0364(12) 0.0431(13) -0.0084(10) -0.0198(10) -0.0028(9)
C36 0.0575(15) 0.0365(13) 0.0364(13) -0.0044(10) -0.0131(11) 0.0036(11)
C21 0.0316(11) 0.0442(12) 0.0332(12) -0.0001(10) -0.0142(9) 0.0006(9)
C26 0.0294(11) 0.0366(11) 0.0368(12) -0.0009(9) -0.0144(9) -0.0007(9)
C16 0.0462(14) 0.0725(17) 0.0394(13) -0.0054(12) -0.0031(10) -0.0084(12)
C13 0.0278(11) 0.0401(12) 0.0401(13) -0.0073(10) -0.0101(9) -0.0051(9)
C28 0.0286(11) 0.0454(12) 0.0281(11) -0.0040(9) -0.0090(8) -0.0039(9)
C5 0.0265(11) 0.0403(12) 0.0417(13) -0.0013(10) -0.0111(9) -0.0058(9)
C11 0.0249(11) 0.0386(12) 0.0393(13) -0.0032(10) -0.0089(9) -0.0044(9)
C9 0.0323(11) 0.0357(11) 0.0342(12) -0.0029(9) -0.0105(9) 0.0016(9)
O2 0.0340(9) 0.1125(15) 0.0420(9) -0.0079(9) -0.0149(7) 0.0003(9)
O9 0.0492(12) 0.0665(13) 0.0966(16) 0.0135(11) -0.0154(11) 0.0004(11)
C7 0.0333(12) 0.0533(14) 0.0361(12) -0.0029(10) -0.0102(9) -0.0094(10)
C8 0.0498(14) 0.0651(16) 0.0391(13) -0.0070(12) -0.0114(10) -0.0097(12)

loop_
_atom_type_symbol
_atom_type_description
_atom_type_scat_dispersion_real
_atom_type_scat_dispersion_imag
_atom_type_scat_source
C C 0.0033 0.0016 'International Tables Vol C Tables 4.2.6.8 and 6.1.1.4'
H H 0.0000 0.0000 'International Tables Vol C Tables 4.2.6.8 and 6.1.1.4'
N N 0.0061 0.0033 'International Tables Vol C Tables 4.2.6.8 and 6.1.1.4'
O O 0.0106 0.0060 'International Tables Vol C Tables 4.2.6.8 and 6.1.1.4'

loop_
_geom_angle_atom_site_label_1
_geom_angle_atom_site_label_2
_geom_angle_atom_site_label_3
_geom_angle
_geom_angle_site_symmetry_1
C25 O7 H7O 111.3(16) .
N5 C33 C37 111.69(19) .
N5 C33 H33A 106.6(12) .
C37 C33 H33A 112.9(12) .
N5 C33 H33B 105.3(12) .
C37 C33 H33B 112.5(12) .
H33A C33 H33B 107.3(18) .
C1 O1 H1O 111.4(17) .
C9 O3 H3O 108.6(17) .
C34 N5 C33 115.50(18) .
C34 N5 H5NA 110.5(14) .
C33 N5 H5NA 112.4(14) .
C34 N5 H5NB 112.7(13) .
C33 N5 H5NB 104.7(13) .
H5NA N5 H5NB 99.8(19) .
C23 N3 C20 127.97(18) .
C23 N3 H3N 116.7(13) .
C20 N3 H3N 115.1(13) .
C38 N8 C42 112.57(16) 2_765
C38 N8 H8N 109.3(13) 2_765
C42 N8 H8N 108.4(13) .
C17 O5 H5O 111.9(14) .
C7 N1 C4 123.52(18) .
C7 N1 H1N 117.6(14) .
C4 N1 H1N 118.8(14) .
C33 C37 C36 115.0(2) .
C33 C37 H37A 110.9(12) .
C36 C37 H37A 108.9(13) .
C33 C37 H37B 106.4(12) .
C36 C37 H37B 108.5(12) .
H37A C37 H37B 106.8(18) .
C31 C32 H32A 109.5 .
C31 C32 H32B 109.5 .
H32A C32 H32B 109.5 .
C31 C32 H32C 109.5 .
H32A C32 H32C 109.5 .
H32B C32 H32C 109.5 .
C31 N4 C28 126.49(18) .
C31 N4 H4N 118.5(13) .
C28 N4 H4N 114.9(13) .
O4 C15 N2 123.0(2) .
O4 C15 C16 121.4(2) .
N2 C15 C16 115.6(2) .
C15 N2 C12 127.81(19) .
C15 N2 H2N 116.3(14) .
C12 N2 H2N 115.6(14) .
C35 N6 C36 113.07(17) 2_657
C35 N6 H6N 106.9(14) 2_657
C36 N6 H6N 111.5(14) .
C41 N7 C40 114.26(16) .
C41 N7 H7NA 108.0(11) .
C40 N7 H7NA 109.9(11) .
C41 N7 H7NB 111.1(13) .
C40 N7 H7NB 108.9(13) .
H7NA N7 H7NB 104.1(18) .
O5 C17 C18 123.22(17) .
O5 C17 C22 117.83(17) .
C18 C17 C22 118.94(18) .
C20 C19 C18 120.07(18) .
C20 C19 H19 120.8(12) .
C18 C19 H19 119.1(12) .
C5 C4 C3 119.11(18) .
C5 C4 N1 121.12(18) .
C3 C4 N1 119.75(17) .
C17 C18 C19 121.00(18) .
C17 C18 H18 117.5(12) .
C19 C18 H18 121.5(12) .
C13 C12 C11 118.32(18) .
C13 C12 N2 117.91(18) .
C11 C12 N2 123.75(18) .
O1 C1 C2 117.15(19) .
O1 C1 C6 123.89(18) .
C2 C1 C6 118.97(18) .
C13 C14 C9 120.4(2) .
C13 C14 H14 121.9(13) .
C9 C14 H14 117.7(13) .
C26 C27 C28 120.74(18) .
C26 C27 H27 118.8(11) .
C28 C27 H27 120.5(11) .
N7 C40 C39 111.11(17) .
N7 C40 H40B 105.3(13) .
C39 C40 H40B 111.5(13) .
N7 C40 H40A 105.6(13) .
C39 C40 H40A 111.4(12) .
H40B C40 H40A 111.7(18) .
C23 C24 H24A 109.5 .
C23 C24 H24B 109.5 .
H24A C24 H24B 109.5 .
C23 C24 H24C 109.5 .
H24A C24 H24C 109.5 .
H24B C24 H24C 109.5 .
N6 C35 C34 110.06(18) 2_657
N6 C35 H35B 106.2(12) 2_657
C34 C35 H35B 112.7(12) .
N6 C35 H35A 111.6(12) 2_657
C34 C35 H35A 111.6(12) .
H35B C35 H35A 104.5(16) .
N8 C42 C41 110.27(16) .
N8 C42 H42A 110.8(10) .
C41 C42 H42A 108.9(10) .
N8 C42 H42B 109.6(12) .
C41 C42 H42B 111.4(12) .
H42A C42 H42B 105.7(15) .
O7 C25 C26 117.48(16) .
O7 C25 C30 123.39(17) .
C26 C25 C30 119.12(18) .
C29 C30 C25 120.77(19) .
C29 C30 H30 120.3(11) .
C25 C30 H30 118.9(11) .
C19 C20 C21 118.83(18) .
C19 C20 N3 124.00(18) .
C21 C20 N3 117.16(17) .
C2 C3 C4 120.43(19) .
C2 C3 H3 121.4(13) .
C4 C3 H3 118.1(13) .
O8 C31 N4 123.2(2) .
O8 C31 C32 122.14(18) .
N4 C31 C32 114.66(19) .
C3 C2 C1 120.8(2) .
C3 C2 H2 120.0(12) .
C1 C2 H2 119.2(12) .
C11 C10 C9 121.29(19) .
C11 C10 H10 119.7(12) .
C9 C10 H10 119.0(12) .
N5 C34 C35 109.97(18) .
N5 C34 H34A 105.6(12) .
C35 C34 H34A 112.2(12) .
N5 C34 H34B 106.6(12) .
C35 C34 H34B 111.1(12) .
H34A C34 H34B 111.0(18) .
O6 C23 N3 123.35(19) .
O6 C23 C24 121.17(19) .
N3 C23 C24 115.44(19) .
N8 C38 C39 110.90(17) 2_765
N8 C38 H38A 113.0(12) 2_765
C39 C38 H38A 110.3(12) .
N8 C38 H38B 107.2(12) 2_765
C39 C38 H38B 110.9(12) .
H38A C38 H38B 104.3(17) .
N7 C41 C42 109.39(17) .
N7 C41 H41A 107.9(10) .
C42 C41 H41A 109.6(11) .
N7 C41 H41B 107.4(11) .
C42 C41 H41B 112.2(11) .
H41A C41 H41B 110.3(15) .
O11 C43 O12 119.68(18) .
O11 C43 O10 120.38(17) .
O12 C43 O10 119.92(18) .
C21 C22 C17 120.11(19) .
C21 C22 H22 121.3(12) .
C17 C22 H22 118.5(12) .
C40 C39 C38 113.85(19) .
C40 C39 H39B 108.4(12) .
C38 C39 H39B 108.4(12) .
C40 C39 H39A 109.3(13) .
C38 C39 H39A 110.0(13) .
H39B C39 H39A 106.7(17) .
C30 C29 C28 120.07(19) .
C30 C29 H29 121.6(12) .
C28 C29 H29 118.3(12) .
C5 C6 C1 119.93(19) .
C5 C6 H6 121.1(13) .
C1 C6 H6 119.0(13) .
N6 C36 C37 111.49(18) .
N6 C36 H36A 111.1(12) .
C37 C36 H36A 109.7(12) .
N6 C36 H36B 107.6(14) .
C37 C36 H36B 110.8(14) .
H36A C36 H36B 105.9(18) .
C22 C21 C20 121.05(18) .
C22 C21 H21 121.2(12) .
C20 C21 H21 117.8(12) .
C27 C26 C25 120.34(18) .
C27 C26 H26 123.8(12) .
C25 C26 H26 115.8(12) .
C15 C16 H16A 109.5 .
C15 C16 H16B 109.5 .
H16A C16 H16B 109.5 .
C15 C16 H16C 109.5 .
H16A C16 H16C 109.5 .
H16B C16 H16C 109.5 .
C14 C13 C12 121.31(19) .
C14 C13 H13 120.3(11) .
C12 C13 H13 118.3(11) .
C29 C28 C27 118.94(18) .
C29 C28 N4 122.25(17) .
C27 C28 N4 118.80(17) .
C4 C5 C6 120.7(2) .
C4 C5 H5 118.4(12) .
C6 C5 H5 120.9(12) .
C10 C11 C12 120.35(19) .
C10 C11 H11 120.4(12) .
C12 C11 H11 119.2(12) .
O3 C9 C10 118.10(18) .
O3 C9 C14 123.61(19) .
C10 C9 C14 118.30(18) .
H91 O9 H92 101(3) .
O2 C7 N1 121.84(19) .
O2 C7 C8 122.09(19) .
N1 C7 C8 116.06(19) .
C7 C8 H8A 109.5 .
C7 C8 H8B 109.5 .
H8A C8 H8B 109.5 .
C7 C8 H8C 109.5 .
H8A C8 H8C 109.5 .
H8B C8 H8C 109.5 .

loop_
_geom_bond_atom_site_label_1
_geom_bond_atom_site_label_2
_geom_bond_distance
_geom_bond_site_symmetry_2
O10 C43 1.286(2) .
O7 C25 1.361(2) .
O7 H7O 0.86(2) .
C33 N5 1.488(3) .
C33 C37 1.512(3) .
C33 H33A 0.96(2) .
C33 H33B 0.99(2) .
O11 C43 1.275(2) .
O1 C1 1.356(2) .
O1 H1O 0.97(3) .
O3 C9 1.359(2) .
O3 H3O 0.92(3) .
N5 C34 1.479(3) .
N5 H5NA 0.93(2) .
N5 H5NB 0.95(2) .
O12 C43 1.278(2) .
O8 C31 1.221(2) .
N3 C23 1.342(2) .
N3 C20 1.421(2) .
N3 H3N 0.88(2) .
N8 C38 1.459(3) 2_765
N8 C42 1.460(3) .
N8 H8N 0.90(2) .
O5 C17 1.364(2) .
O5 H5O 1.01(3) .
N1 C7 1.341(3) .
N1 C4 1.419(2) .
N1 H1N 0.88(2) .
C37 C36 1.523(3) .
C37 H37A 0.97(2) .
C37 H37B 1.02(2) .
C32 C31 1.499(3) .
C32 H32A 0.9600 .
C32 H32B 0.9600 .
C32 H32C 0.9600 .
N4 C31 1.338(3) .
N4 C28 1.421(2) .
N4 H4N 0.85(2) .
C15 O4 1.223(3) .
C15 N2 1.345(3) .
C15 C16 1.496(3) .
N2 C12 1.416(2) .
N2 H2N 0.84(2) .
N6 C35 1.463(3) 2_657
N6 C36 1.467(3) .
N6 H6N 0.851(15) .
O6 C23 1.221(2) .
N7 C41 1.483(2) .
N7 C40 1.488(3) .
N7 H7NA 1.07(2) .
N7 H7NB 0.88(2) .
C17 C18 1.378(3) .
C17 C22 1.385(3) .
C19 C20 1.382(3) .
C19 C18 1.383(3) .
C19 H19 0.95(2) .
C4 C5 1.378(3) .
C4 C3 1.381(3) .
C18 H18 0.94(2) .
C12 C13 1.384(3) .
C12 C11 1.386(3) .
C1 C2 1.380(3) .
C1 C6 1.389(3) .
C14 C13 1.369(3) .
C14 C9 1.388(3) .
C14 H14 0.94(2) .
C27 C26 1.373(3) .
C27 C28 1.385(3) .
C27 H27 0.962(19) .
C40 C39 1.511(3) .
C40 H40B 1.00(2) .
C40 H40A 0.97(2) .
C24 C23 1.496(3) .
C24 H24A 0.9600 .
C24 H24B 0.9600 .
C24 H24C 0.9600 .
C35 N6 1.463(3) 2_657
C35 C34 1.503(3) .
C35 H35B 0.96(2) .
C35 H35A 1.01(2) .
C42 C41 1.500(3) .
C42 H42A 1.034(19) .
C42 H42B 1.01(2) .
C25 C26 1.380(3) .
C25 C30 1.380(3) .
C30 C29 1.379(3) .
C30 H30 0.942(19) .
C20 C21 1.385(3) .
C3 C2 1.375(3) .
C3 H3 1.00(2) .
C2 H2 0.94(2) .
C10 C11 1.371(3) .
C10 C9 1.383(3) .
C10 H10 0.94(2) .
C34 H34A 0.96(2) .
C34 H34B 0.94(2) .
C38 N8 1.459(3) 2_765
C38 C39 1.511(3) .
C38 H38A 1.07(2) .
C38 H38B 0.98(2) .
C41 H41A 1.02(2) .
C41 H41B 1.00(2) .
C22 C21 1.376(3) .
C22 H22 0.96(2) .
C39 H39B 0.98(2) .
C39 H39A 0.98(2) .
C29 C28 1.384(3) .
C29 H29 0.94(2) .
C6 C5 1.384(3) .
C6 H6 0.96(2) .
C36 H36A 0.99(2) .
C36 H36B 0.96(2) .
C21 H21 0.94(2) .
C26 H26 0.949(19) .
C16 H16A 0.9600 .
C16 H16B 0.9600 .
C16 H16C 0.9600 .
C13 H13 0.977(19) .
C5 H5 0.95(2) .
C11 H11 0.95(2) .
O2 C7 1.225(2) .
O9 H91 0.91(4) .
O9 H92 0.87(4) .
C7 C8 1.497(3) .
C8 H8A 0.9600 .
C8 H8B 0.9600 .
C8 H8C 0.9600 .
